data_2234868
loop_
_publ_author_name
'Sattar, Nazia'
'Siddiqui, Hamid Latif'
'Ahmad, Matloob'
'Siddiqui, Waseeq Ahmad'
'Parvez, Masood'

_publ_section_title
;
 (2-Chlorophenyl)(4-hydroxy-1,1-dioxo-2<i>H</i>-1,2-benzothiazin-3-yl)methanone
;
_journal_coeditor_code ZJ2065
_journal_issue 5
_journal_name_full 'Acta Crystallographica Section E'
_journal_page_first o1326
_journal_paper_doi 10.1107/S1600536812014171
_journal_volume 68
_journal_year 2012
_chemical_formula_iupac 'C15 H10 Cl N O4 S'
_chemical_formula_moiety 'C15 H10 Cl N O4 S'
_chemical_formula_sum 'C15 H10 Cl N O4 S'
_chemical_formula_weight 335.75
_chemical_name_systematic
;
(2-Chlorophenyl)(4-hydroxy-1,1-dioxo-2<i>H</i>-1,2-benzothiazin-3-yl)methanone
;
_space_group_IT_number 14
_symmetry_cell_setting monoclinic
_symmetry_space_group_name_Hall '-P 2ybc'
_symmetry_space_group_name_H-M 'P 1 21/c 1'
_atom_sites_solution_hydrogens geom
_atom_sites_solution_primary direct
_atom_sites_solution_secondary difmap
_cell_angle_alpha 90.00
_cell_angle_beta 105.541(3)
_cell_angle_gamma 90.00
_cell_formula_units_Z 4
_cell_length_a 12.1078(6)
_cell_length_b 8.4057(5)
_cell_length_c 14.7022(9)
_cell_measurement_reflns_used 2930
_cell_measurement_temperature 173(2)
_cell_measurement_theta_max 27.48
_cell_measurement_theta_min 1.00
_cell_volume 1441.60(14)
_computing_cell_refinement 'DENZO (Otwinowski & Minor, 1997)'
_computing_data_collection 'COLLECT (Hooft, 1998)'
_computing_data_reduction 'SCALEPACK (Otwinowski & Minor, 1997)'
_computing_molecular_graphics 'ORTEP-3 for Windows (Farrugia, 1997)'
_computing_publication_material 'SHELXL97 (Sheldrick, 2008)'
_computing_structure_refinement 'SHELXL97 (Sheldrick, 2008)'
_computing_structure_solution 'SHELXS97 (Sheldrick, 2008)'
_diffrn_ambient_temperature 173(2)
_diffrn_measured_fraction_theta_full 0.969
_diffrn_measured_fraction_theta_max 0.969
_diffrn_measurement_device_type 'Nonius KappaCCD'
_diffrn_measurement_method '\w and \f scans'
_diffrn_radiation_monochromator graphite
_diffrn_radiation_source 'fine-focus sealed tube'
_diffrn_radiation_type MoK\a
_diffrn_radiation_wavelength 0.71073
_diffrn_reflns_av_R_equivalents 0.0510
_diffrn_reflns_av_sigmaI/netI 0.0554
_diffrn_reflns_limit_h_max 15
_diffrn_reflns_limit_h_min -15
_diffrn_reflns_limit_k_max 10
_diffrn_reflns_limit_k_min -10
_diffrn_reflns_limit_l_max 19
_diffrn_reflns_limit_l_min -19
_diffrn_reflns_number 5606
_diffrn_reflns_theta_full 27.50
_diffrn_reflns_theta_max 27.50
_diffrn_reflns_theta_min 2.88
_diffrn_standards_number 0
_exptl_absorpt_coefficient_mu 0.427
_exptl_absorpt_correction_T_max 0.9748
_exptl_absorpt_correction_T_min 0.9506
_exptl_absorpt_correction_type multi-scan
_exptl_absorpt_process_details '(<i>SORTAV</i>; Blessing, 1997)'
_exptl_crystal_colour 'Pale yellow'
_exptl_crystal_density_diffrn 1.547
_exptl_crystal_density_method 'not measured'
_exptl_crystal_description Prism
_exptl_crystal_F_000 688
_exptl_crystal_size_max 0.12
_exptl_crystal_size_mid 0.10
_exptl_crystal_size_min 0.06
_refine_diff_density_max 0.363
_refine_diff_density_min -0.361
_refine_ls_extinction_method none
_refine_ls_goodness_of_fit_ref 1.115
_refine_ls_hydrogen_treatment mixed
_refine_ls_matrix_type full
_refine_ls_number_parameters 203
_refine_ls_number_reflns 3204
_refine_ls_number_restraints 0
_refine_ls_restrained_S_all 1.115
_refine_ls_R_factor_all 0.0965
_refine_ls_R_factor_gt 0.0684
_refine_ls_shift/su_max 0.000
_refine_ls_shift/su_mean 0.000
_refine_ls_structure_factor_coef Fsqd
_refine_ls_weighting_details 'calc w=1/[\s^2^(Fo^2^)+4.3640P] where P=(Fo^2^+2Fc^2^)/3'
_refine_ls_weighting_scheme calc
_refine_ls_wR_factor_gt 0.1203
_refine_ls_wR_factor_ref 0.1379
_reflns_number_gt 2383
_reflns_number_total 3204
_reflns_threshold_expression I>2sigma(I)
_cod_data_source_file zj2065.cif
_cod_data_source_block I
_cod_original_sg_symbol_H-M 'P 21/c'
_cod_database_code 2234868
_cod_database_fobs_code 2234868

loop_
_symmetry_equiv_pos_as_xyz
'x, y, z'
'-x, y+1/2, -z+1/2'
'-x, -y, -z'
'x, -y-1/2, z-1/2'

loop_
_atom_site_type_symbol
_atom_site_label
_atom_site_fract_x
_atom_site_fract_y
_atom_site_fract_z
_atom_site_U_iso_or_equiv
_atom_site_adp_type
_atom_site_calc_flag
_atom_site_refinement_flags
_atom_site_occupancy
_atom_site_symmetry_multiplicity
Cl Cl1 0.71096(9) 0.38782(15) 0.83022(8) 0.0469(3) Uani d . 1 1
S S1 0.18808(7) 0.39935(12) 0.60671(6) 0.0281(2) Uani d . 1 1
O O1 0.1528(2) 0.2392(3) 0.58127(18) 0.0358(7) Uani d . 1 1
O O2 0.1631(2) 0.5208(4) 0.53640(19) 0.0396(7) Uani d . 1 1
O O3 0.3300(2) 0.2131(3) 0.88114(18) 0.0340(6) Uani d . 1 1
H H3O 0.3920 0.1661 0.8837 0.041 Uiso calc R 1 1
O O4 0.5099(2) 0.1471(3) 0.83156(18) 0.0341(6) Uani d . 1 1
N N1 0.3252(2) 0.3988(4) 0.6544(2) 0.0278(7) Uani d . 1 1
H H1N 0.358(3) 0.487(5) 0.655(3) 0.033 Uiso d . 1 1
C C1 0.1348(3) 0.4509(5) 0.7026(3) 0.0273(8) Uani d . 1 1
C C2 0.0344(3) 0.5377(5) 0.6909(3) 0.0386(10) Uani d . 1 1
H H2 -0.0038 0.5812 0.6312 0.046 Uiso calc R 1 1
C C3 -0.0087(4) 0.5595(5) 0.7679(3) 0.0411(10) Uani d . 1 1
H H3 -0.0778 0.6179 0.7605 0.049 Uiso calc R 1 1
C C4 0.0460(3) 0.4985(5) 0.8555(3) 0.0386(10) Uani d . 1 1
H H4 0.0147 0.5155 0.9074 0.046 Uiso calc R 1 1
C C5 0.1461(3) 0.4128(5) 0.8679(3) 0.0318(8) Uani d . 1 1
H H5 0.1832 0.3699 0.9281 0.038 Uiso calc R 1 1
C C6 0.1931(3) 0.3892(4) 0.7913(2) 0.0249(7) Uani d . 1 1
C C7 0.3004(3) 0.3016(4) 0.8035(2) 0.0253(7) Uani d . 1 1
C C8 0.3659(3) 0.3096(4) 0.7403(2) 0.0250(7) Uani d . 1 1
C C9 0.4744(3) 0.2291(5) 0.7586(3) 0.0284(8) Uani d . 1 1
C C10 0.5468(3) 0.2430(4) 0.6910(3) 0.0265(8) Uani d . 1 1
C C11 0.6580(3) 0.3042(5) 0.7190(3) 0.0300(8) Uani d . 1 1
C C12 0.7263(4) 0.3083(5) 0.6570(3) 0.0406(10) Uani d . 1 1
H H12 0.8011 0.3525 0.6765 0.049 Uiso calc R 1 1
C C13 0.6856(4) 0.2483(5) 0.5672(3) 0.0406(10) Uani d . 1 1
H H13 0.7326 0.2502 0.5248 0.049 Uiso calc R 1 1
C C14 0.5764(4) 0.1854(5) 0.5387(3) 0.0391(10) Uani d . 1 1
H H14 0.5490 0.1417 0.4772 0.047 Uiso calc R 1 1
C C15 0.5063(3) 0.1858(5) 0.5996(3) 0.0349(9) Uani d . 1 1
H H15 0.4301 0.1465 0.5785 0.042 Uiso calc R 1 1

loop_
_atom_site_aniso_label
_atom_site_aniso_U_11
_atom_site_aniso_U_22
_atom_site_aniso_U_33
_atom_site_aniso_U_12
_atom_site_aniso_U_13
_atom_site_aniso_U_23
Cl1 0.0364(5) 0.0581(7) 0.0450(6) -0.0087(5) 0.0087(4) -0.0126(5)
S1 0.0242(4) 0.0341(5) 0.0262(4) -0.0017(4) 0.0072(3) 0.0021(4)
O1 0.0359(14) 0.0401(16) 0.0324(14) -0.0094(13) 0.0109(11) -0.0065(13)
O2 0.0331(14) 0.0514(19) 0.0334(15) 0.0028(14) 0.0073(12) 0.0157(14)
O3 0.0298(14) 0.0426(17) 0.0314(14) 0.0113(13) 0.0112(11) 0.0104(13)
O4 0.0292(13) 0.0410(17) 0.0329(14) 0.0093(12) 0.0096(11) 0.0062(13)
N1 0.0233(15) 0.0292(17) 0.0328(17) -0.0023(14) 0.0106(13) 0.0036(14)
C1 0.0260(17) 0.028(2) 0.0296(18) -0.0022(15) 0.0096(14) 0.0008(16)
C2 0.032(2) 0.042(2) 0.041(2) 0.0089(19) 0.0087(17) 0.007(2)
C3 0.034(2) 0.039(2) 0.054(3) 0.0106(19) 0.0177(19) 0.000(2)
C4 0.037(2) 0.043(2) 0.044(2) 0.0059(19) 0.0248(19) 0.000(2)
C5 0.0342(19) 0.035(2) 0.0291(19) 0.0018(18) 0.0140(16) 0.0007(17)
C6 0.0235(16) 0.0253(18) 0.0263(17) -0.0032(15) 0.0075(14) -0.0001(15)
C7 0.0248(17) 0.0252(19) 0.0257(17) 0.0006(15) 0.0067(14) 0.0005(15)
C8 0.0217(16) 0.0281(19) 0.0254(17) -0.0016(15) 0.0063(13) 0.0006(15)
C9 0.0262(18) 0.031(2) 0.0279(18) -0.0024(16) 0.0077(14) -0.0055(16)
C10 0.0248(17) 0.0269(19) 0.0306(18) 0.0054(15) 0.0124(14) 0.0016(15)
C11 0.0272(18) 0.027(2) 0.037(2) 0.0015(16) 0.0111(16) 0.0030(16)
C12 0.033(2) 0.039(2) 0.055(3) 0.0013(19) 0.021(2) 0.004(2)
C13 0.047(2) 0.040(2) 0.043(2) 0.008(2) 0.027(2) 0.008(2)
C14 0.041(2) 0.044(3) 0.034(2) 0.007(2) 0.0143(18) 0.0022(19)
C15 0.031(2) 0.042(2) 0.033(2) 0.0027(18) 0.0104(16) 0.0012(18)

loop_
_atom_type_symbol
_atom_type_description
_atom_type_scat_dispersion_real
_atom_type_scat_dispersion_imag
_atom_type_scat_source
C C 0.0033 0.0016 'International Tables Vol C Tables 4.2.6.8 and 6.1.1.4'
H H 0.0000 0.0000 'International Tables Vol C Tables 4.2.6.8 and 6.1.1.4'
Cl Cl 0.1484 0.1585 'International Tables Vol C Tables 4.2.6.8 and 6.1.1.4'
N N 0.0061 0.0033 'International Tables Vol C Tables 4.2.6.8 and 6.1.1.4'
O O 0.0106 0.0060 'International Tables Vol C Tables 4.2.6.8 and 6.1.1.4'
S S 0.1246 0.1234 'International Tables Vol C Tables 4.2.6.8 and 6.1.1.4'

loop_
_geom_angle_atom_site_label_1
_geom_angle_atom_site_label_2
_geom_angle_atom_site_label_3
_geom_angle
O2 S1 O1 119.57(18)
O2 S1 N1 108.01(17)
O1 S1 N1 108.05(18)
O2 S1 C1 110.69(18)
O1 S1 C1 107.08(17)
N1 S1 C1 102.01(17)
C7 O3 H3O 109.5
C8 N1 S1 116.8(2)
C8 N1 H1N 114(3)
S1 N1 H1N 115(3)
C2 C1 C6 121.0(3)
C2 C1 S1 121.9(3)
C6 C1 S1 116.9(3)
C3 C2 C1 118.6(4)
C3 C2 H2 120.7
C1 C2 H2 120.7
C4 C3 C2 121.5(4)
C4 C3 H3 119.2
C2 C3 H3 119.2
C5 C4 C3 120.2(4)
C5 C4 H4 119.9
C3 C4 H4 119.9
C4 C5 C6 119.9(4)
C4 C5 H5 120.0
C6 C5 H5 120.0
C5 C6 C1 118.7(3)
C5 C6 C7 120.8(3)
C1 C6 C7 120.5(3)
O3 C7 C8 122.4(3)
O3 C7 C6 114.4(3)
C8 C7 C6 123.2(3)
C7 C8 N1 119.7(3)
C7 C8 C9 120.9(3)
N1 C8 C9 119.4(3)
O4 C9 C8 120.5(3)
O4 C9 C10 119.1(3)
C8 C9 C10 120.4(3)
C15 C10 C11 118.5(3)
C15 C10 C9 119.9(3)
C11 C10 C9 121.5(3)
C12 C11 C10 120.9(4)
C12 C11 Cl1 118.3(3)
C10 C11 Cl1 120.7(3)
C13 C12 C11 119.9(4)
C13 C12 H12 120.0
C11 C12 H12 120.0
C12 C13 C14 120.0(4)
C12 C13 H13 120.0
C14 C13 H13 120.0
C13 C14 C15 120.3(4)
C13 C14 H14 119.9
C15 C14 H14 119.9
C10 C15 C14 120.4(4)
C10 C15 H15 119.8
C14 C15 H15 119.8

loop_
_geom_bond_atom_site_label_1
_geom_bond_atom_site_label_2
_geom_bond_distance
Cl1 C11 1.737(4)
S1 O2 1.427(3)
S1 O1 1.431(3)
S1 N1 1.620(3)
S1 C1 1.755(4)
O3 C7 1.329(4)
O3 H3O 0.8400
O4 C9 1.250(4)
N1 C8 1.437(5)
N1 H1N 0.84(4)
C1 C2 1.388(5)
C1 C6 1.405(5)
C2 C3 1.380(6)
C2 H2 0.9500
C3 C4 1.379(6)
C3 H3 0.9500
C4 C5 1.379(5)
C4 H4 0.9500
C5 C6 1.404(5)
C5 H5 0.9500
C6 C7 1.462(5)
C7 C8 1.376(5)
C8 C9 1.438(5)
C9 C10 1.497(5)
C10 C15 1.387(5)
C10 C11 1.395(5)
C11 C12 1.386(5)
C12 C13 1.375(6)
C12 H12 0.9500
C13 C14 1.381(6)
C13 H13 0.9500
C14 C15 1.388(5)
C14 H14 0.9500
C15 H15 0.9500

loop_
_geom_hbond_atom_site_label_D
_geom_hbond_atom_site_label_H
_geom_hbond_atom_site_label_A
_geom_hbond_site_symmetry_A
_geom_hbond_distance_DH
_geom_hbond_distance_HA
_geom_hbond_distance_DA
_geom_hbond_angle_DHA
N1 H1N O4 2_656 0.84(4) 2.06(4) 2.857(4) 158(4)
C13 H13 O2 3_666 0.95 2.59 3.307(5) 132.3
C5 H5 O1 4_566 0.95 2.55 3.369(5) 144.7
O3 H3O O4 . 0.84 1.80 2.536(3) 145.5

loop_
_geom_torsion_atom_site_label_1
_geom_torsion_atom_site_label_2
_geom_torsion_atom_site_label_3
_geom_torsion_atom_site_label_4
_geom_torsion
O2 S1 N1 C8 166.9(3)
O1 S1 N1 C8 -62.4(3)
C1 S1 N1 C8 50.2(3)
O2 S1 C1 C2 33.6(4)
O1 S1 C1 C2 -98.3(4)
N1 S1 C1 C2 148.3(3)
O2 S1 C1 C6 -151.4(3)
O1 S1 C1 C6 76.7(3)
N1 S1 C1 C6 -36.7(3)
C6 C1 C2 C3 -1.5(6)
S1 C1 C2 C3 173.3(3)
C1 C2 C3 C4 0.6(7)
C2 C3 C4 C5 -0.2(7)
C3 C4 C5 C6 0.7(6)
C4 C5 C6 C1 -1.6(6)
C4 C5 C6 C7 178.7(4)
C2 C1 C6 C5 2.0(6)
S1 C1 C6 C5 -173.0(3)
C2 C1 C6 C7 -178.4(4)
S1 C1 C6 C7 6.6(5)
C5 C6 C7 O3 17.5(5)
C1 C6 C7 O3 -162.2(3)
C5 C6 C7 C8 -162.3(4)
C1 C6 C7 C8 18.0(6)
O3 C7 C8 N1 175.7(3)
C6 C7 C8 N1 -4.5(6)
O3 C7 C8 C9 -3.8(6)
C6 C7 C8 C9 175.9(3)
S1 N1 C8 C7 -34.2(5)
S1 N1 C8 C9 145.4(3)
C7 C8 C9 O4 1.7(6)
N1 C8 C9 O4 -177.9(3)
C7 C8 C9 C10 -178.0(3)
N1 C8 C9 C10 2.4(5)
O4 C9 C10 C15 117.4(4)
C8 C9 C10 C15 -63.0(5)
O4 C9 C10 C11 -58.7(5)
C8 C9 C10 C11 120.9(4)
C15 C10 C11 C12 0.3(6)
C9 C10 C11 C12 176.4(4)
C15 C10 C11 Cl1 176.4(3)
C9 C10 C11 Cl1 -7.5(5)
C10 C11 C12 C13 -1.5(6)
Cl1 C11 C12 C13 -177.7(3)
C11 C12 C13 C14 0.6(7)
C12 C13 C14 C15 1.5(7)
C11 C10 C15 C14 1.8(6)
C9 C10 C15 C14 -174.4(4)
C13 C14 C15 C10 -2.7(6)

loop_
_cod_related_entry_id
_cod_related_entry_database
_cod_related_entry_code
1 ChemSpider 30657724
